data_7704964
loop_
_publ_author_name
'Donamar\'ia, Roc\'io'
'Lippolis, Vito'
'L\'opez-de-Luzuriaga, Jos\'e M'
'Monge, Miguel'
'Nieddu, Mattia'
'Olmos, M. Elena'

_publ_section_title
;
 Metallophilic Au(i)M(i) interactions (M = Tl, Ag) in heteronuclear
 complexes with 1,4,7-triazacyclononane: structural features and optical
 properties.
;
_journal_issue 31
_journal_name_full 'Dalton transactions (Cambridge, England : 2003)'
_journal_page_first 10983
_journal_page_last 10993
_journal_paper_doi 10.1039/d0dt01902j
_journal_volume 49
_journal_year 2020
_chemical_formula_moiety 'C18 H15 Ag Au Cl10 N3'
_chemical_formula_sum 'C18 H15 Ag Au Cl10 N3'
_chemical_formula_weight 932.67
_space_group_IT_number 2
_space_group_name_Hall '-P 1'
_space_group_name_H-M_alt 'P -1'
_symmetry_cell_setting triclinic
_symmetry_Int_Tables_number 2
_symmetry_space_group_name_Hall '-P 1'
_symmetry_space_group_name_H-M 'P -1'
_atom_sites_solution_hydrogens geom
_audit_conform_dict_location ftp://ftp.iucr.org/pub/cif_core.dic
_audit_conform_dict_name cif_core.dic
_audit_conform_dict_version 2.4.3
_audit_creation_date 2020-05-04T18:49:37-00:00
_audit_creation_method 'WinGX routine CIF_UPDATE'
_audit_update_record
;
2020-05-11 deposited with the CCDC.	2020-07-13 downloaded from the CCDC.
;
_cell_angle_alpha 107.085(2)
_cell_angle_beta 100.045(3)
_cell_angle_gamma 106.406(2)
_cell_formula_units_Z 2
_cell_length_a 8.9202(7)
_cell_length_b 11.8246(8)
_cell_length_c 13.9123(11)
_cell_measurement_reflns_used 9942
_cell_measurement_temperature 110(2)
_cell_measurement_theta_max 27.92
_cell_measurement_theta_min 3.002
_cell_measurement_wavelength 0.71073
_cell_volume 1291.47(17)
_computing_cell_refinement 'SAINT v8.37A (Bruker, 2015)'
_computing_data_reduction 'SAINT v8.37A (Bruker, 2015)'
_computing_molecular_graphics 'Ortep for Windows (Farrugia, 2012)'
_computing_publication_material 'WinGX publication routines (Farrugia, 2012)'
_computing_structure_refinement 'SHELXL-2018/3 (Sheldrick, 2018)'
_computing_structure_solution 'SHELXT 2014/5 (Sheldrick, 2014)'
_diffrn_ambient_temperature 110(2)
_diffrn_measured_fraction_theta_full 0.998
_diffrn_measured_fraction_theta_max 0.995
_diffrn_measurement_device_type 'Bruker APEX-II CCD'
_diffrn_measurement_method '\f and \w scans'
_diffrn_radiation_probe x-ray
_diffrn_radiation_type MoK\a
_diffrn_radiation_wavelength 0.71073
_diffrn_reflns_av_R_equivalents 0.0575
_diffrn_reflns_av_unetI/netI 0.0509
_diffrn_reflns_Laue_measured_fraction_full 0.998
_diffrn_reflns_Laue_measured_fraction_max 0.995
_diffrn_reflns_limit_h_max 11
_diffrn_reflns_limit_h_min -11
_diffrn_reflns_limit_k_max 15
_diffrn_reflns_limit_k_min -14
_diffrn_reflns_limit_l_max 18
_diffrn_reflns_limit_l_min -18
_diffrn_reflns_number 26368
_diffrn_reflns_point_group_measured_fraction_full 0.998
_diffrn_reflns_point_group_measured_fraction_max 0.995
_diffrn_reflns_theta_full 25.242
_diffrn_reflns_theta_max 27.92
_diffrn_reflns_theta_min 3.002
_diffrn_standards_number 0
_exptl_absorpt_coefficient_mu 7.482
_exptl_absorpt_correction_T_max 0.5586
_exptl_absorpt_correction_T_min 0.1583
_exptl_absorpt_correction_type numerical
_exptl_absorpt_process_details
;
SADABS-2014/5 (Bruker,2014/5) was used for absorption correction.
        wR2(int) was 0.0975 before and 0.0702 after correction.
        The Ratio of minimum to maximum transmission is 0.2834.
        The \l/2 correction factor is Not present.
;
_exptl_crystal_colour colourless
_exptl_crystal_density_diffrn 2.398
_exptl_crystal_density_method 'not measured'
_exptl_crystal_description plate
_exptl_crystal_F_000 880
_exptl_crystal_preparation Luminescent
_exptl_crystal_size_max 0.383
_exptl_crystal_size_mid 0.104
_exptl_crystal_size_min 0.04
_refine_diff_density_max 1.632
_refine_diff_density_min -1.772
_refine_diff_density_rms 0.194
_refine_ls_extinction_coef 0.00123(15)
_refine_ls_extinction_expression Fc^*^=kFc[1+0.001xFc^2^\l^3^/sin(2\q)]^-1/4^
_refine_ls_extinction_method 'SHELXL-2018/3 (Sheldrick 2018)'
_refine_ls_goodness_of_fit_ref 1.028
_refine_ls_hydrogen_treatment constr
_refine_ls_matrix_type full
_refine_ls_number_constraints 0
_refine_ls_number_parameters 299
_refine_ls_number_reflns 6159
_refine_ls_number_restraints 0
_refine_ls_restrained_S_all 1.028
_refine_ls_R_factor_all 0.0441
_refine_ls_R_factor_gt 0.0308
_refine_ls_shift/su_max 0.001
_refine_ls_shift/su_mean 0
_refine_ls_structure_factor_coef Fsqd
_refine_ls_weighting_details 'w=1/[\s^2^(Fo^2^)+(0.0245P)^2^+2.7536P] where P=(Fo^2^+2Fc^2^)/3'
_refine_ls_weighting_scheme calc
_refine_ls_wR_factor_gt 0.0632
_refine_ls_wR_factor_ref 0.0682
_reflns_Friedel_coverage 0
_reflns_number_gt 5298
_reflns_number_total 6159
_reflns_threshold_expression 'I > 2\s(I)'
_cod_data_source_file d0dt01902j2.cif
_cod_data_source_block shelx_CCDC1
_cod_depositor_comments 'Adding full bibliography for 7704963--7704965.cif.'
_cod_database_code 7704964
_shelx_estimated_absorpt_t_min 0.162
_shelx_estimated_absorpt_t_max 0.754

loop_
_symmetry_equiv_pos_as_xyz
'x, y, z'
'-x, -y, -z'

loop_
_atom_site_label
_atom_site_type_symbol
_atom_site_fract_x
_atom_site_fract_y
_atom_site_fract_z
_atom_site_U_iso_or_equiv
_atom_site_adp_type
_atom_site_occupancy
_atom_site_site_symmetry_order
_atom_site_calc_flag
_atom_site_refinement_flags_posn
_atom_site_refinement_flags_adp
_atom_site_refinement_flags_occupancy
_atom_site_disorder_assembly
_atom_site_disorder_group
Au1 Au 0.73257(2) 0.24888(2) 0.49598(2) 0.01250(7) Uani 1 1 d . . . . .
Ag1 Ag 0.53581(4) 0.27700(3) 0.62051(3) 0.01721(9) Uani 1 1 d . . . . .
Cl1 Cl 0.92155(15) 0.53092(11) 0.69349(10) 0.0228(3) Uani 1 1 d . . . . .
Cl2 Cl 1.14135(14) 0.56695(11) 0.90799(9) 0.0216(2) Uani 1 1 d . . . . .
Cl3 Cl 1.13459(15) 0.33354(12) 0.96962(9) 0.0234(3) Uani 1 1 d . . . . .
Cl4 Cl 0.89185(15) 0.06451(11) 0.82264(9) 0.0229(3) Uani 1 1 d . . . . .
Cl5 Cl 0.67129(14) 0.02682(10) 0.60875(9) 0.0193(2) Uani 1 1 d . . . . .
Cl6 Cl 0.95181(13) 0.17892(11) 0.32877(9) 0.0193(2) Uani 1 1 d . . . . .
Cl7 Cl 0.84853(17) 0.12826(12) 0.09098(10) 0.0284(3) Uani 1 1 d . . . . .
Cl8 Cl 0.52359(18) 0.15207(13) -0.01008(9) 0.0326(3) Uani 1 1 d . . . . .
Cl9 Cl 0.29258(16) 0.21184(12) 0.12636(11) 0.0302(3) Uani 1 1 d . . . . .
Cl10 Cl 0.40014(14) 0.27388(12) 0.36542(10) 0.0226(3) Uani 1 1 d . . . . .
N1 N 0.4666(5) 0.2336(4) 0.7705(3) 0.0213(9) Uani 1 1 d . . . . .
H1 H 0.530533 0.18374 0.792318 0.026 Uiso 1 1 calc R U . . .
N2 N 0.2481(5) 0.1997(4) 0.5754(3) 0.0200(9) Uani 1 1 d . . . . .
H2 H 0.203375 0.155142 0.497761 0.024 Uiso 1 1 calc R U . . .
N3 N 0.4718(5) 0.4537(4) 0.7128(3) 0.0195(9) Uani 1 1 d . . . . .
H3 H 0.557487 0.534355 0.721121 0.023 Uiso 1 1 calc R U . . .
C1 C 0.8097(5) 0.2790(4) 0.6544(3) 0.0126(9) Uani 1 1 d . . . . .
C2 C 0.9122(5) 0.3988(4) 0.7270(4) 0.0148(9) Uani 1 1 d . . . . .
C3 C 1.0100(5) 0.4181(4) 0.8245(3) 0.0145(9) Uani 1 1 d . . . . .
C4 C 1.0053(5) 0.3141(4) 0.8530(3) 0.0149(9) Uani 1 1 d . . . . .
C5 C 0.8999(5) 0.1930(4) 0.7863(4) 0.0142(9) Uani 1 1 d . . . . .
C6 C 0.8045(5) 0.1781(4) 0.6895(3) 0.0130(9) Uani 1 1 d . . . . .
C7 C 0.6703(5) 0.2193(4) 0.3405(3) 0.0144(9) Uani 1 1 d . . . . .
C8 C 0.7654(5) 0.1875(4) 0.2736(4) 0.0156(9) Uani 1 1 d . . . . .
C9 C 0.7240(6) 0.1661(4) 0.1671(4) 0.0180(10) Uani 1 1 d . . . . .
C10 C 0.5773(6) 0.1754(5) 0.1215(4) 0.0214(11) Uani 1 1 d . . . . .
C11 C 0.4762(6) 0.2046(5) 0.1832(4) 0.0209(10) Uani 1 1 d . . . . .
C12 C 0.5245(5) 0.2270(4) 0.2898(4) 0.0154(9) Uani 1 1 d . . . . .
C13 C 0.2925(6) 0.1614(5) 0.7446(4) 0.0247(11) Uani 1 1 d . . . . .
H13A H 0.239131 0.217209 0.780576 0.03 Uiso 1 1 calc R U . . .
H13B H 0.278759 0.091348 0.771467 0.03 Uiso 1 1 calc R U . . .
C14 C 0.2081(6) 0.1066(5) 0.6275(4) 0.0246(11) Uani 1 1 d . . . . .
H14A H 0.239921 0.034071 0.594136 0.03 Uiso 1 1 calc R U . . .
H14B H 0.088867 0.074196 0.616436 0.03 Uiso 1 1 calc R U . . .
C15 C 0.1890(6) 0.3051(5) 0.6089(4) 0.0256(11) Uani 1 1 d . . . . .
H15A H 0.145162 0.30051 0.668864 0.031 Uiso 1 1 calc R U . . .
H15B H 0.098217 0.294648 0.550828 0.031 Uiso 1 1 calc R U . . .
C16 C 0.3185(6) 0.4357(5) 0.6409(4) 0.0257(11) Uani 1 1 d . . . . .
H16A H 0.340849 0.449135 0.577131 0.031 Uiso 1 1 calc R U . . .
H16B H 0.275018 0.500565 0.674803 0.031 Uiso 1 1 calc R U . . .
C17 C 0.4592(7) 0.4510(5) 0.8168(4) 0.0234(11) Uani 1 1 d . . . . .
H17A H 0.343077 0.427104 0.815863 0.028 Uiso 1 1 calc R U . . .
H17B H 0.517371 0.537365 0.869795 0.028 Uiso 1 1 calc R U . . .
C18 C 0.5273(7) 0.3610(5) 0.8500(4) 0.0252(11) Uani 1 1 d . . . . .
H18A H 0.64744 0.395497 0.8666 0.03 Uiso 1 1 calc R U . . .
H18B H 0.49944 0.355761 0.914786 0.03 Uiso 1 1 calc R U . . .

loop_
_atom_site_aniso_label
_atom_site_aniso_U_11
_atom_site_aniso_U_22
_atom_site_aniso_U_33
_atom_site_aniso_U_23
_atom_site_aniso_U_13
_atom_site_aniso_U_12
Au1 0.01129(10) 0.01527(10) 0.01161(9) 0.00610(7) 0.00331(6) 0.00433(7)
Ag1 0.01196(18) 0.02362(19) 0.01849(18) 0.00785(15) 0.00705(14) 0.00799(15)
Cl1 0.0238(6) 0.0145(5) 0.0261(6) 0.0100(5) 0.0005(5) 0.0023(5)
Cl2 0.0182(6) 0.0179(6) 0.0190(6) 0.0003(5) 0.0006(5) 0.0015(5)
Cl3 0.0224(6) 0.0319(7) 0.0142(5) 0.0080(5) -0.0002(5) 0.0105(5)
Cl4 0.0306(7) 0.0215(6) 0.0206(6) 0.0124(5) 0.0045(5) 0.0116(5)
Cl5 0.0223(6) 0.0127(5) 0.0174(5) 0.0039(4) 0.0014(5) 0.0023(5)
Cl6 0.0145(5) 0.0235(6) 0.0213(6) 0.0095(5) 0.0060(4) 0.0068(5)
Cl7 0.0372(7) 0.0267(7) 0.0193(6) 0.0054(5) 0.0158(5) 0.0067(6)
Cl8 0.0447(8) 0.0257(7) 0.0137(6) 0.0095(5) -0.0037(5) -0.0030(6)
Cl9 0.0224(6) 0.0275(7) 0.0340(7) 0.0169(6) -0.0097(5) 0.0037(5)
Cl10 0.0163(6) 0.0265(6) 0.0312(7) 0.0145(5) 0.0084(5) 0.0112(5)
N1 0.022(2) 0.024(2) 0.020(2) 0.0083(18) 0.0060(17) 0.0091(18)
N2 0.017(2) 0.020(2) 0.018(2) 0.0023(17) 0.0040(17) 0.0055(17)
N3 0.020(2) 0.019(2) 0.019(2) 0.0071(17) 0.0053(17) 0.0056(17)
C1 0.014(2) 0.013(2) 0.015(2) 0.0065(18) 0.0093(18) 0.0049(18)
C2 0.014(2) 0.016(2) 0.018(2) 0.0077(19) 0.0082(18) 0.0061(18)
C3 0.010(2) 0.016(2) 0.015(2) 0.0030(18) 0.0048(17) 0.0022(18)
C4 0.015(2) 0.021(2) 0.012(2) 0.0077(19) 0.0051(18) 0.0097(19)
C5 0.014(2) 0.015(2) 0.019(2) 0.0097(19) 0.0073(18) 0.0083(18)
C6 0.011(2) 0.013(2) 0.012(2) 0.0010(17) 0.0039(17) 0.0032(18)
C7 0.017(2) 0.008(2) 0.014(2) 0.0044(18) 0.0031(18) 0.0002(18)
C8 0.012(2) 0.014(2) 0.022(2) 0.0114(19) 0.0032(18) 0.0015(18)
C9 0.024(3) 0.015(2) 0.012(2) 0.0070(19) 0.0056(19) 0.001(2)
C10 0.029(3) 0.017(2) 0.009(2) 0.0067(19) -0.003(2) -0.002(2)
C11 0.017(2) 0.017(2) 0.024(3) 0.011(2) -0.002(2) 0.002(2)
C12 0.015(2) 0.015(2) 0.016(2) 0.0089(19) 0.0023(18) 0.0025(18)
C13 0.027(3) 0.021(3) 0.027(3) 0.010(2) 0.008(2) 0.007(2)
C14 0.021(3) 0.024(3) 0.026(3) 0.009(2) 0.008(2) 0.002(2)
C15 0.017(2) 0.030(3) 0.025(3) 0.005(2) 0.002(2) 0.010(2)
C16 0.022(3) 0.027(3) 0.032(3) 0.015(2) 0.005(2) 0.012(2)
C17 0.030(3) 0.019(2) 0.016(2) 0.001(2) 0.003(2) 0.009(2)
C18 0.030(3) 0.022(3) 0.019(3) 0.007(2) 0.003(2) 0.006(2)

loop_
_atom_type_symbol
_atom_type_description
_atom_type_scat_dispersion_real
_atom_type_scat_dispersion_imag
_atom_type_scat_source
C C 0.0033 0.0016 'International Tables Vol C Tables 4.2.6.8 and 6.1.1.4'
H H 0 0 'International Tables Vol C Tables 4.2.6.8 and 6.1.1.4'
N N 0.0061 0.0033 'International Tables Vol C Tables 4.2.6.8 and 6.1.1.4'
Cl Cl 0.1484 0.1585 'International Tables Vol C Tables 4.2.6.8 and 6.1.1.4'
Ag Ag -0.8971 1.1015 'International Tables Vol C Tables 4.2.6.8 and 6.1.1.4'
Au Au -2.0133 8.8022 'International Tables Vol C Tables 4.2.6.8 and 6.1.1.4'

loop_
_geom_angle_atom_site_label_1
_geom_angle_atom_site_label_2
_geom_angle_atom_site_label_3
_geom_angle
_geom_angle_site_symmetry_1
_geom_angle_site_symmetry_3
_geom_angle_publ_flag
C7 Au1 C1 176.62(17) . . ?
C7 Au1 Ag1 124.70(13) . . ?
C1 Au1 Ag1 58.68(12) . . ?
N2 Ag1 N3 76.05(14) . . ?
N2 Ag1 C1 160.06(15) . . ?
N3 Ag1 C1 121.34(14) . . ?
N2 Ag1 N1 74.40(14) . . ?
N3 Ag1 N1 74.99(14) . . ?
C1 Ag1 N1 99.50(14) . . ?
N2 Ag1 Au1 129.07(10) . . ?
N3 Ag1 Au1 133.09(10) . . ?
C1 Ag1 Au1 47.83(10) . . ?
N1 Ag1 Au1 142.92(10) . . ?
C18 N1 C13 116.8(4) . . ?
C18 N1 Ag1 101.5(3) . . ?
C13 N1 Ag1 110.9(3) . . ?
C18 N1 H1 109.1 . . ?
C13 N1 H1 109.1 . . ?
Ag1 N1 H1 109.1 . . ?
C15 N2 C14 114.5(4) . . ?
C15 N2 Ag1 110.1(3) . . ?
C14 N2 Ag1 104.1(3) . . ?
C15 N2 H2 109.3 . . ?
C14 N2 H2 109.3 . . ?
Ag1 N2 H2 109.3 . . ?
C16 N3 C17 114.5(4) . . ?
C16 N3 Ag1 102.0(3) . . ?
C17 N3 Ag1 110.1(3) . . ?
C16 N3 H3 110 . . ?
C17 N3 H3 110 . . ?
Ag1 N3 H3 110 . . ?
C2 C1 C6 114.9(4) . . ?
C2 C1 Au1 120.9(3) . . ?
C6 C1 Au1 121.6(3) . . ?
C2 C1 Ag1 108.2(3) . . ?
C6 C1 Ag1 104.9(3) . . ?
Au1 C1 Ag1 73.49(14) . . ?
C3 C2 C1 123.5(4) . . ?
C3 C2 Cl1 117.8(4) . . ?
C1 C2 Cl1 118.6(4) . . ?
C4 C3 C2 119.0(4) . . ?
C4 C3 Cl2 119.6(4) . . ?
C2 C3 Cl2 121.4(4) . . ?
C3 C4 C5 120.3(4) . . ?
C3 C4 Cl3 120.1(4) . . ?
C5 C4 Cl3 119.6(4) . . ?
C6 C5 C4 118.8(4) . . ?
C6 C5 Cl4 121.0(4) . . ?
C4 C5 Cl4 120.2(3) . . ?
C5 C6 C1 123.4(4) . . ?
C5 C6 Cl5 118.0(3) . . ?
C1 C6 Cl5 118.6(3) . . ?
C8 C7 C12 113.9(4) . . ?
C8 C7 Au1 123.9(3) . . ?
C12 C7 Au1 122.2(3) . . ?
C9 C8 C7 124.6(4) . . ?
C9 C8 Cl6 117.6(4) . . ?
C7 C8 Cl6 117.8(4) . . ?
C8 C9 C10 118.7(4) . . ?
C8 C9 Cl7 121.5(4) . . ?
C10 C9 Cl7 119.8(4) . . ?
C11 C10 C9 119.5(4) . . ?
C11 C10 Cl8 120.4(4) . . ?
C9 C10 Cl8 120.0(4) . . ?
C12 C11 C10 119.4(4) . . ?
C12 C11 Cl9 120.9(4) . . ?
C10 C11 Cl9 119.6(4) . . ?
C11 C12 C7 123.8(4) . . ?
C11 C12 Cl10 117.7(4) . . ?
C7 C12 Cl10 118.5(3) . . ?
N1 C13 C14 113.2(4) . . ?
N1 C13 H13A 108.9 . . ?
C14 C13 H13A 108.9 . . ?
N1 C13 H13B 108.9 . . ?
C14 C13 H13B 108.9 . . ?
H13A C13 H13B 107.8 . . ?
N2 C14 C13 113.3(4) . . ?
N2 C14 H14A 108.9 . . ?
C13 C14 H14A 108.9 . . ?
N2 C14 H14B 108.9 . . ?
C13 C14 H14B 108.9 . . ?
H14A C14 H14B 107.7 . . ?
N2 C15 C16 114.2(4) . . ?
N2 C15 H15A 108.7 . . ?
C16 C15 H15A 108.7 . . ?
N2 C15 H15B 108.7 . . ?
C16 C15 H15B 108.7 . . ?
H15A C15 H15B 107.6 . . ?
N3 C16 C15 113.7(4) . . ?
N3 C16 H16A 108.8 . . ?
C15 C16 H16A 108.8 . . ?
N3 C16 H16B 108.8 . . ?
C15 C16 H16B 108.8 . . ?
H16A C16 H16B 107.7 . . ?
N3 C17 C18 114.3(4) . . ?
N3 C17 H17A 108.7 . . ?
C18 C17 H17A 108.7 . . ?
N3 C17 H17B 108.7 . . ?
C18 C17 H17B 108.7 . . ?
H17A C17 H17B 107.6 . . ?
N1 C18 C17 113.5(4) . . ?
N1 C18 H18A 108.9 . . ?
C17 C18 H18A 108.9 . . ?
N1 C18 H18B 108.9 . . ?
C17 C18 H18B 108.9 . . ?
H18A C18 H18B 107.7 . . ?

loop_
_geom_bond_atom_site_label_1
_geom_bond_atom_site_label_2
_geom_bond_distance
_geom_bond_site_symmetry_2
_geom_bond_publ_flag
Au1 C7 2.035(4) . ?
Au1 C1 2.081(4) . ?
Au1 Ag1 2.6915(4) . ?
Ag1 N2 2.365(4) . ?
Ag1 N3 2.386(4) . ?
Ag1 C1 2.398(4) . ?
Ag1 N1 2.429(4) . ?
Cl1 C2 1.742(5) . ?
Cl2 C3 1.726(5) . ?
Cl3 C4 1.731(5) . ?
Cl4 C5 1.724(5) . ?
Cl5 C6 1.739(4) . ?
Cl6 C8 1.750(5) . ?
Cl7 C9 1.723(5) . ?
Cl8 C10 1.726(5) . ?
Cl9 C11 1.727(5) . ?
Cl10 C12 1.748(5) . ?
N1 C18 1.462(6) . ?
N1 C13 1.465(6) . ?
N1 H1 1 . ?
N2 C15 1.471(6) . ?
N2 C14 1.484(7) . ?
N2 H2 1 . ?
N3 C16 1.466(6) . ?
N3 C17 1.480(6) . ?
N3 H3 1 . ?
C1 C2 1.403(6) . ?
C1 C6 1.409(6) . ?
C2 C3 1.395(6) . ?
C3 C4 1.391(6) . ?
C4 C5 1.396(6) . ?
C5 C6 1.394(6) . ?
C7 C8 1.406(6) . ?
C7 C12 1.408(6) . ?
C8 C9 1.389(6) . ?
C9 C10 1.400(7) . ?
C10 C11 1.393(7) . ?
C11 C12 1.392(7) . ?
C13 C14 1.523(7) . ?
C13 H13A 0.99 . ?
C13 H13B 0.99 . ?
C14 H14A 0.99 . ?
C14 H14B 0.99 . ?
C15 C16 1.525(7) . ?
C15 H15A 0.99 . ?
C15 H15B 0.99 . ?
C16 H16A 0.99 . ?
C16 H16B 0.99 . ?
C17 C18 1.507(7) . ?
C17 H17A 0.99 . ?
C17 H17B 0.99 . ?
C18 H18A 0.99 . ?
C18 H18B 0.99 . ?

loop_
_geom_hbond_atom_site_label_D
_geom_hbond_atom_site_label_H
_geom_hbond_atom_site_label_A
_geom_hbond_distance_DH
_geom_hbond_distance_HA
_geom_hbond_distance_DA
_geom_hbond_angle_DHA
_geom_hbond_site_symmetry_A
_geom_hbond_publ_flag
N1 H1 Cl8 1 2.89 3.460(4) 116.9 1_556 yes
N2 H2 Cl5 1 2.85 3.458(4) 119.6 2_656 yes
N3 H3 Cl9 1 2.88 3.678(4) 137.3 2_666 yes
N3 H3 Cl10 1 2.83 3.644(4) 138.9 2_666 yes
C15 H15B Cl6 0.99 2.87 3.717(5) 144.3 1_455 yes
C17 H17A Cl2 0.99 2.98 3.735(5) 134.3 1_455 yes
C17 H17B Cl9 0.99 2.95 3.738(5) 137.2 2_666 yes
C18 H18B Cl8 0.99 2.94 3.563(5) 122 1_556 yes
